data_2013804
loop_
_publ_author_name
'Glidewell, Christopher'
'Low, John N.'
'Skakle, Janet M. S.'
'Wardell, James L.'

_publ_section_title
;
 Hydrogen bonding in nitroaniline analogues: 4-nitrobenzaldehyde
 hydrazone forms hydrogen-bonded sheets of
 <i>R</i>_<b>4</b>^<b>4</b>(26) rings
;
_journal_issue 1
_journal_name_full 'Acta Crystallographica Section C'
_journal_page_first o33
_journal_page_last o34
_journal_paper_doi 10.1107/S010827010302657X
_journal_volume 60
_journal_year 2004
_chemical_formula_iupac 'C7 H7 N3 O2'
_chemical_formula_moiety 'C7 H7 N3 O2'
_chemical_formula_sum 'C7 H7 N3 O2'
_chemical_formula_weight 165.16
_chemical_name_systematic
;
4-Nitrobenzaldehyde hydrazone
;
_space_group_IT_number 7
_symmetry_cell_setting monoclinic
_symmetry_space_group_name_Hall 'P -2yc'
_symmetry_space_group_name_H-M 'P 1 c 1'
_atom_sites_solution_hydrogens geom
_atom_sites_solution_primary direct
_atom_sites_solution_secondary difmap
_cell_angle_alpha 90.00
_cell_angle_beta 95.064(2)
_cell_angle_gamma 90.00
_cell_formula_units_Z 2
_cell_length_a 3.7070(2)
_cell_length_b 6.3963(3)
_cell_length_c 15.4047(10)
_cell_measurement_reflns_used 829
_cell_measurement_temperature 120(2)
_cell_measurement_theta_max 27.36
_cell_measurement_theta_min 3.18
_cell_volume 363.84(4)
_computing_cell_refinement 'DENZO--SMN (Otwinowski & Minor, 1997)'
_computing_data_collection 'KappaCCD Server Software (Nonius, 1997)'
_computing_data_reduction DENZO--SMN
_computing_molecular_graphics ' PLATON (Spek, 2003)'
_computing_publication_material 'SHELXL97 and PRPKAPPA (Ferguson, 1999)'
_computing_structure_refinement 'OSCAIL andSHELXL97 (Sheldrick, 1997)'
_computing_structure_solution 'OSCAIL (McArdle, 2003) and SHELXS97 (Sheldrick, 1997)'
_diffrn_ambient_temperature 120(2)
_diffrn_measured_fraction_theta_full 0.996
_diffrn_measured_fraction_theta_max 0.996
_diffrn_measurement_device_type 'Nonius KappaCCD'
_diffrn_measurement_method '\f scans, and \w scans with \k offsets'
_diffrn_radiation_monochromator graphite
_diffrn_radiation_source 'fine-focus sealed X-ray tube'
_diffrn_radiation_type 'Mo K\a'
_diffrn_radiation_wavelength 0.71073
_diffrn_reflns_av_R_equivalents 0.0711
_diffrn_reflns_av_sigmaI/netI 0.0399
_diffrn_reflns_limit_h_max 4
_diffrn_reflns_limit_h_min -4
_diffrn_reflns_limit_k_max 8
_diffrn_reflns_limit_k_min -8
_diffrn_reflns_limit_l_max 19
_diffrn_reflns_limit_l_min -19
_diffrn_reflns_number 4784
_diffrn_reflns_theta_full 27.36
_diffrn_reflns_theta_max 27.36
_diffrn_reflns_theta_min 3.18
_diffrn_standards_decay_% negligible
_exptl_absorpt_coefficient_mu 0.115
_exptl_absorpt_correction_T_max 0.994
_exptl_absorpt_correction_T_min 0.967
_exptl_absorpt_correction_type multi-scan
_exptl_absorpt_process_details '(SORTAV; Blessing, 1995, 1997)'
_exptl_crystal_colour colourless
_exptl_crystal_density_diffrn 1.508
_exptl_crystal_density_method 'not measured'
_exptl_crystal_description plate
_exptl_crystal_F_000 172
_exptl_crystal_size_max 0.20
_exptl_crystal_size_mid 0.10
_exptl_crystal_size_min 0.05
_refine_diff_density_max 0.248
_refine_diff_density_min -0.236
_refine_ls_extinction_method none
_refine_ls_goodness_of_fit_ref 1.165
_refine_ls_hydrogen_treatment constr
_refine_ls_matrix_type full
_refine_ls_number_parameters 109
_refine_ls_number_reflns 829
_refine_ls_number_restraints 2
_refine_ls_restrained_S_all 1.164
_refine_ls_R_factor_all 0.0473
_refine_ls_R_factor_gt 0.0402
_refine_ls_shift/su_max 0.000
_refine_ls_shift/su_mean 0.000
_refine_ls_structure_factor_coef Fsqd
_refine_ls_weighting_details 'w=1/[\s^2^(Fo^2^)+(0.0357P)^2^+0.1524P] where P=(Fo^2^+2Fc^2^)/3'
_refine_ls_weighting_scheme calc
_refine_ls_wR_factor_gt 0.0964
_refine_ls_wR_factor_ref 0.1018
_reflns_number_gt 765
_reflns_number_total 829
_reflns_threshold_expression I>2\s(I)
_cod_data_source_file gg1201.cif
_cod_data_source_block I
_cod_depositor_comments
;
The following automatic conversions were performed:

'_exptl_absorpt_correction_type' value 'Multi-scan' changed to
'multi-scan' according to
/home/saulius/struct/CIF-dictionaries/cif_core.dic dictionary named
'cif_core.dic' version 2.4.1 from 2010-06-29.

Automatic conversion script
Id: cif_fix_values 1715 2011-07-08 13:25:40Z adriana 
;
_cod_original_sg_symbol_H-M 'P c'
_cod_database_code 2013804
_cod_database_fobs_code 2013804

loop_
_symmetry_equiv_pos_as_xyz
'x, y, z'
'x, -y, z+1/2'

loop_
_atom_site_label
_atom_site_fract_x
_atom_site_fract_y
_atom_site_fract_z
_atom_site_U_iso_or_equiv
_atom_site_adp_type
_atom_site_calc_flag
_atom_site_refinement_flags
_atom_site_occupancy
_atom_site_disorder_assembly
_atom_site_disorder_group
_atom_site_type_symbol
C1 0.4362(7) 0.2888(5) 0.32040(19) 0.0193(6) Uani d . 1 . . C
C2 0.4310(7) 0.1965(5) 0.40249(19) 0.0220(6) Uani d . 1 . . C
C3 0.3088(8) 0.3066(5) 0.4712(2) 0.0216(6) Uani d . 1 . . C
C4 0.1947(7) 0.5132(5) 0.4569(2) 0.0195(6) Uani d . 1 . . C
C5 0.2066(7) 0.6112(5) 0.37713(19) 0.0221(6) Uani d . 1 . . C
C6 0.3267(8) 0.4974(5) 0.30925(19) 0.0230(7) Uani d . 1 . . C
C11 0.5515(7) 0.1757(5) 0.24483(19) 0.0220(6) Uani d . 1 . . C
N4 0.0612(7) 0.6280(4) 0.52911(17) 0.0235(6) Uani d . 1 . . N
N11 0.6376(7) -0.0166(4) 0.24894(16) 0.0245(6) Uani d . 1 . . N
N12 0.7161(8) -0.1091(4) 0.17187(19) 0.0293(6) Uani d . 1 . . N
O1 -0.0046(8) 0.8169(3) 0.51917(18) 0.0382(6) Uani d . 1 . . O
O2 0.0131(6) 0.5344(4) 0.59654(15) 0.0310(6) Uani d . 1 . . O
H2 0.5106 0.0595 0.4109 0.026 Uiso calc R 1 . . H
H3 0.3024 0.2449 0.5257 0.026 Uiso calc R 1 . . H
H5 0.1357 0.7499 0.3695 0.027 Uiso calc R 1 . . H
H6 0.3351 0.5604 0.2551 0.028 Uiso calc R 1 . . H
H11 0.5620 0.2466 0.1924 0.026 Uiso calc R 1 . . H
H12A 0.7053 -0.0369 0.1246 0.035 Uiso calc R 1 . . H
H12B 0.7759 -0.2390 0.1711 0.035 Uiso calc R 1 . . H

loop_
_atom_site_aniso_label
_atom_site_aniso_U_11
_atom_site_aniso_U_22
_atom_site_aniso_U_33
_atom_site_aniso_U_12
_atom_site_aniso_U_13
_atom_site_aniso_U_23
C1 0.0157(14) 0.0191(15) 0.0229(14) -0.0021(11) -0.0005(11) -0.0015(12)
C2 0.0211(16) 0.0191(14) 0.0256(15) -0.0005(12) 0.0010(13) 0.0015(12)
C3 0.0237(15) 0.0209(15) 0.0198(13) -0.0030(12) 0.0003(11) 0.0019(12)
C4 0.0178(14) 0.0190(13) 0.0216(13) -0.0019(11) 0.0011(11) -0.0034(12)
C5 0.0236(16) 0.0190(13) 0.0234(16) -0.0009(13) -0.0003(12) -0.0008(12)
C6 0.0276(16) 0.0206(14) 0.0203(14) -0.0017(12) -0.0007(12) 0.0023(12)
C11 0.0232(16) 0.0234(14) 0.0194(14) -0.0030(13) 0.0016(12) 0.0016(12)
N4 0.0233(14) 0.0237(13) 0.0234(13) -0.0014(10) 0.0012(11) -0.0021(12)
N11 0.0262(13) 0.0226(13) 0.0250(14) 0.0009(11) 0.0043(11) -0.0025(11)
N12 0.0377(16) 0.0235(14) 0.0270(13) 0.0025(11) 0.0049(11) -0.0036(11)
O1 0.0588(17) 0.0232(11) 0.0337(12) 0.0065(12) 0.0109(12) -0.0036(10)
O2 0.0422(14) 0.0289(11) 0.0228(11) 0.0001(10) 0.0076(10) -0.0001(10)

loop_
_atom_type_symbol
_atom_type_description
_atom_type_scat_dispersion_real
_atom_type_scat_dispersion_imag
_atom_type_scat_source
C C 0.0033 0.0000 'International Tables Vol C Tables 4.2.6.8 and 6.1.1.4'
H H 0.0000 0.0000 'International Tables Vol C Tables 4.2.6.8 and 6.1.1.4'
N N 0.0061 0.0000 'International Tables Vol C Tables 4.2.6.8 and 6.1.1.4'
O O 0.0106 0.0000 'International Tables Vol C Tables 4.2.6.8 and 6.1.1.4'

loop_
_geom_angle_atom_site_label_1
_geom_angle_atom_site_label_2
_geom_angle_atom_site_label_3
_geom_angle
_geom_angle_publ_flag
C2 C1 C6 119.1(3) no
C2 C1 C11 122.6(3) no
C6 C1 C11 118.3(3) no
C3 C2 C1 120.7(3) no
C3 C2 H2 119.7 no
C1 C2 H2 119.7 no
C2 C3 C4 118.4(3) no
C2 C3 H3 120.8 no
C4 C3 H3 120.8 no
C5 C4 C3 122.4(3) no
C5 C4 N4 119.3(3) no
C3 C4 N4 118.3(3) no
C6 C5 C4 118.2(3) no
C6 C5 H5 120.9 no
C4 C5 H5 120.9 no
C5 C6 C1 121.3(3) no
C5 C6 H6 119.4 no
C1 C6 H6 119.4 no
N11 C11 C1 121.8(3) no
N11 C11 H11 119.1 no
C1 C11 H11 119.1 no
C11 N11 N12 116.3(3) no
N11 N12 H12A 120.0 no
N11 N12 H12B 120.0 no
H12A N12 H12B 120.0 no
O2 N4 O1 122.6(3) no
O2 N4 C4 119.1(3) no
O1 N4 C4 118.3(3) no

loop_
_geom_bond_atom_site_label_1
_geom_bond_atom_site_label_2
_geom_bond_site_symmetry_2
_geom_bond_distance
_geom_bond_publ_flag
C1 C2 . 1.397(4) y
C2 C3 . 1.381(4) y
C3 C4 . 1.399(4) y
C4 C5 . 1.383(4) y
C5 C6 . 1.380(4) y
C6 C1 . 1.401(4) y
C1 C11 . 1.466(4) y
C11 N11 . 1.271(4) y
N11 N12 . 1.380(4) y
C4 N4 . 1.456(4) y
N4 O1 . 1.239(3) y
N4 O2 . 1.226(3) y
C2 H2 . 0.93 no
C3 H3 . 0.93 no
C5 H5 . 0.93 no
C6 H6 . 0.93 no
C11 H11 . 0.93 no
N12 H12A . 0.86 no
N12 H12B . 0.86 no

loop_
_geom_hbond_atom_site_label_D
_geom_hbond_atom_site_label_H
_geom_hbond_atom_site_label_A
_geom_hbond_site_symmetry_A
_geom_hbond_distance_DH
_geom_hbond_distance_HA
_geom_hbond_distance_DA
_geom_hbond_angle_DHA
_geom_hbond_publ_flag
N12 H12A O1 2_664 0.86 2.47 3.245(4) 151 y
N12 H12B O2 2_654 0.86 2.42 3.191(4) 150 y

loop_
_geom_torsion_atom_site_label_1
_geom_torsion_atom_site_label_2
_geom_torsion_atom_site_label_3
_geom_torsion_atom_site_label_4
_geom_torsion
_geom_torsion_publ_flag
C6 C1 C2 C3 2.1(4) no
C11 C1 C2 C3 -177.8(3) no
C1 C2 C3 C4 -0.8(4) no
C2 C3 C4 C5 -1.2(4) no
C2 C3 C4 N4 179.2(3) no
C3 C4 C5 C6 1.8(4) no
N4 C4 C5 C6 -178.6(3) no
C4 C5 C6 C1 -0.4(4) no
C2 C1 C6 C5 -1.5(4) no
C11 C1 C6 C5 178.4(3) no
C2 C1 C11 N11 3.3(4) no
C6 C1 C11 N11 -176.5(3) no
C1 C11 N11 N12 175.5(3) no
C5 C4 N4 O2 172.0(3) no
C3 C4 N4 O2 -8.4(4) no
C5 C4 N4 O1 -6.9(4) no
C3 C4 N4 O1 172.7(3) no

loop_
_cod_related_entry_id
_cod_related_entry_database
_cod_related_entry_code
1 ChemSpider 10293896
